data_7156530
loop_
_publ_author_name
'Mahesha, Chikkagundagal K.'
'Agarwal, Devesh S.'
'Karishma, Pidiyara'
'Markad, Datta'
'Mandal, Sanjay K.'
'Sakhuja, Rajeev'

_publ_section_title
;
 Iridium-catalyzed [4 + 2] annulation of 1-arylindazolones with \a-diazo
 carbonyl compounds: access to indazolone-fused cinnolines.
;
_journal_issue 44
_journal_name_full 'Organic &amp; biomolecular chemistry'
_journal_page_first 8585
_journal_page_last 8595
_journal_paper_doi 10.1039/c8ob01681j
_journal_volume 16
_journal_year 2018
_chemical_formula_moiety 'C24 H17 Cl N2 O3'
_chemical_formula_sum 'C24 H17 Cl N2 O3'
_chemical_formula_weight 416.84
_space_group_crystal_system triclinic
_space_group_IT_number 2
_space_group_name_Hall '-P 1'
_space_group_name_H-M_alt 'P -1'
_symmetry_space_group_name_Hall '-P 1'
_symmetry_space_group_name_H-M 'P -1'
_atom_sites_solution_hydrogens geom
_atom_sites_solution_primary direct
_audit_update_record
;
2018-05-04 deposited with the CCDC.
2018-10-22 downloaded from the CCDC.
;
_cell_angle_alpha 83.094(2)
_cell_angle_beta 80.207(2)
_cell_angle_gamma 80.262(2)
_cell_formula_units_Z 2
_cell_length_a 8.5002(7)
_cell_length_b 9.3931(8)
_cell_length_c 13.1098(11)
_cell_measurement_reflns_used 3563
_cell_measurement_temperature 297(2)
_cell_measurement_theta_max 25.02
_cell_measurement_theta_min 1.583
_cell_volume 1012.10(15)
_computing_structure_refinement 'SHELXL-2014/7 (Sheldrick, 2014)'
_computing_structure_solution 'SIR2004 (Burla et al., 2007)'
_diffrn_ambient_temperature 297(2)
_diffrn_measured_fraction_theta_full 0.999
_diffrn_measured_fraction_theta_max 0.999
_diffrn_measurement_device_type 'Bruker APEX-II CCD'
_diffrn_measurement_method '\w and \f scans'
_diffrn_radiation_monochromator graphite
_diffrn_radiation_type MoK\a
_diffrn_radiation_wavelength 0.71073
_diffrn_reflns_av_R_equivalents 0.0283
_diffrn_reflns_av_unetI/netI 0.0245
_diffrn_reflns_limit_h_max 10
_diffrn_reflns_limit_h_min -10
_diffrn_reflns_limit_k_max 11
_diffrn_reflns_limit_k_min -11
_diffrn_reflns_limit_l_max 15
_diffrn_reflns_limit_l_min -15
_diffrn_reflns_number 12207
_diffrn_reflns_theta_full 25.02
_diffrn_reflns_theta_max 25.02
_diffrn_reflns_theta_min 1.58
_diffrn_source 'sealed tube'
_exptl_absorpt_coefficient_mu 0.218
_exptl_absorpt_correction_T_max 0.75
_exptl_absorpt_correction_T_min 0.69
_exptl_absorpt_correction_type multi-scan
_exptl_absorpt_process_details 'SADABS-2016/2 (Bruker,2016/2)'
_exptl_crystal_colour yellow
_exptl_crystal_density_diffrn 1.368
_exptl_crystal_density_method 'not measured'
_exptl_crystal_description rectangle
_exptl_crystal_F_000 432
_exptl_crystal_size_max 0.25
_exptl_crystal_size_mid 0.22
_exptl_crystal_size_min 0.20
_refine_diff_density_max 0.220
_refine_diff_density_min -0.233
_refine_ls_extinction_coef 0.022(4)
_refine_ls_extinction_method 'SHELXL-2014/7 (Sheldrick 2014'
_refine_ls_goodness_of_fit_ref 1.085
_refine_ls_hydrogen_treatment constr
_refine_ls_matrix_type full
_refine_ls_number_parameters 273
_refine_ls_number_reflns 3563
_refine_ls_number_restraints 0
_refine_ls_restrained_S_all 1.085
_refine_ls_R_factor_all 0.0509
_refine_ls_R_factor_gt 0.0400
_refine_ls_shift/su_max 0.001
_refine_ls_shift/su_mean 0.000
_refine_ls_structure_factor_coef Fsqd
_refine_ls_weighting_details 'w=1/[\s^2^(Fo^2^)+(0.0736P)^2^+0.1488P] where P=(Fo^2^+2Fc^2^)/3'
_refine_ls_weighting_scheme calc
_refine_ls_wR_factor_gt 0.1147
_refine_ls_wR_factor_ref 0.1316
_reflns_number_gt 2899
_reflns_number_total 3563
_reflns_threshold_expression 'I > 2\s(I)'
_cod_data_source_file c8ob01681j2.cif
_cod_data_source_block I
_cod_depositor_comments 'Adding full bibliography for 7156530.cif.'
_cod_database_code 7156530

loop_
_space_group_symop_operation_xyz
'x, y, z'
'-x, -y, -z'

loop_
_atom_site_type_symbol
_atom_site_label
_atom_site_fract_x
_atom_site_fract_y
_atom_site_fract_z
_atom_site_U_iso_or_equiv
_atom_site_adp_type
_atom_site_calc_flag
_atom_site_refinement_flags_adp
_atom_site_refinement_flags_posn
_atom_site_occupancy
Cl Cl1 0.48031(8) 0.79682(9) 1.23607(4) 0.0947(3) Uani d . . 1
O O1 0.14995(16) 0.77100(16) 0.84473(13) 0.0733(4) Uani d . . 1
O O2 0.2205(2) 0.95472(17) 0.91103(13) 0.0813(5) Uani d . . 1
O O3 0.75379(17) 0.67216(16) 0.57355(10) 0.0712(4) Uani d . . 1
N N1 0.67966(16) 0.54130(15) 0.83573(10) 0.0467(4) Uani d . . 1
N N2 0.64209(17) 0.63603(15) 0.74638(10) 0.0475(4) Uani d . . 1
C C1 -0.0718(3) 0.8853(4) 0.7581(3) 0.1117(10) Uani d . . 1
H H1A -0.0135 0.9614 0.7244 0.168 Uiso calc U R 1
H H1B -0.1855 0.9211 0.7678 0.168 Uiso calc U R 1
H H1C -0.05 0.8056 0.7157 0.168 Uiso calc U R 1
C C2 -0.0206(3) 0.8363(3) 0.8591(2) 0.1000(9) Uani d . . 1
H H2A -0.086 0.7655 0.896 0.12 Uiso calc U R 1
H H2B -0.0359 0.9179 0.9004 0.12 Uiso calc U R 1
C C3 0.2558(2) 0.8431(2) 0.87060(14) 0.0533(5) Uani d . . 1
C C4 0.4239(2) 0.76307(18) 0.85025(13) 0.0459(4) Uani d . . 1
C C5 0.5123(2) 0.72102(19) 0.93932(13) 0.0466(4) Uani d . . 1
C C6 0.4682(2) 0.7828(2) 1.03329(14) 0.0557(5) Uani d . . 1
H H6 0.3853 0.8611 1.0401 0.067 Uiso calc U R 1
C C7 0.5475(2) 0.7278(2) 1.11669(14) 0.0616(5) Uani d . . 1
C C8 0.6744(2) 0.6160(2) 1.10785(15) 0.0614(5) Uani d . . 1
H H8 0.7263 0.5801 1.1647 0.074 Uiso calc U R 1
C C9 0.7244(2) 0.5571(2) 1.01388(14) 0.0545(5) Uani d . . 1
H H9 0.8128 0.4838 1.0067 0.065 Uiso calc U R 1
C C10 0.64300(19) 0.60720(18) 0.93037(13) 0.0453(4) Uani d . . 1
C C11 0.8204(2) 0.44814(18) 0.80076(14) 0.0471(4) Uani d . . 1
C C12 0.9043(2) 0.3300(2) 0.85372(16) 0.0592(5) Uani d . . 1
H H12 0.8712 0.3034 0.9237 0.071 Uiso calc U R 1
C C13 1.0383(2) 0.2539(2) 0.79861(19) 0.0676(6) Uani d . . 1
H H13 1.0969 0.1753 0.8327 0.081 Uiso calc U R 1
C C14 1.0884(3) 0.2907(2) 0.69409(18) 0.0716(6) Uani d . . 1
H H14 1.1798 0.2374 0.6594 0.086 Uiso calc U R 1
C C15 1.0040(2) 0.4049(2) 0.64165(16) 0.0648(5) Uani d . . 1
H H15 1.0361 0.429 0.5711 0.078 Uiso calc U R 1
C C16 0.8691(2) 0.48461(19) 0.69576(14) 0.0509(4) Uani d . . 1
C C17 0.7571(2) 0.6068(2) 0.65902(13) 0.0511(4) Uani d . . 1
C C18 0.4900(2) 0.72341(17) 0.75541(13) 0.0459(4) Uani d . . 1
C C19 0.4139(2) 0.76016(19) 0.66008(13) 0.0485(4) Uani d . . 1
C C20 0.3830(3) 0.6507(2) 0.60765(16) 0.0651(5) Uani d . . 1
H H20 0.4161 0.5541 0.6296 0.078 Uiso calc U R 1
C C21 0.3027(3) 0.6857(3) 0.52256(18) 0.0813(7) Uani d . . 1
H H21 0.2808 0.6124 0.4878 0.098 Uiso calc U R 1
C C22 0.2550(3) 0.8288(3) 0.48911(17) 0.0851(7) Uani d . . 1
H H22 0.2002 0.8516 0.4322 0.102 Uiso calc U R 1
C C23 0.2879(3) 0.9371(3) 0.53908(17) 0.0792(7) Uani d . . 1
H H23 0.2575 1.0335 0.5152 0.095 Uiso calc U R 1
C C24 0.3664(3) 0.9041(2) 0.62533(15) 0.0611(5) Uani d . . 1
H H24 0.3872 0.9782 0.6598 0.073 Uiso calc U R 1

loop_
_atom_site_aniso_label
_atom_site_aniso_U_11
_atom_site_aniso_U_22
_atom_site_aniso_U_33
_atom_site_aniso_U_12
_atom_site_aniso_U_13
_atom_site_aniso_U_23
Cl1 0.0903(5) 0.1466(6) 0.0525(4) -0.0111(4) -0.0108(3) -0.0402(4)
O1 0.0464(7) 0.0761(9) 0.0925(11) -0.0037(7) -0.0075(7) -0.0009(8)
O2 0.0819(10) 0.0744(10) 0.0802(11) 0.0242(8) -0.0157(8) -0.0240(8)
O3 0.0724(9) 0.0859(10) 0.0396(7) 0.0151(7) 0.0023(6) 0.0025(7)
N1 0.0465(8) 0.0513(8) 0.0386(8) -0.0010(6) -0.0060(6) 0.0012(6)
N2 0.0479(8) 0.0535(8) 0.0358(7) 0.0032(6) -0.0049(6) -0.0008(6)
C1 0.0763(17) 0.118(2) 0.147(3) -0.0019(16) -0.0456(19) -0.012(2)
C2 0.0452(12) 0.118(2) 0.124(2) 0.0006(13) -0.0051(14) 0.0099(18)
C3 0.0530(10) 0.0574(11) 0.0417(9) 0.0027(8) -0.0023(8) 0.0042(8)
C4 0.0483(9) 0.0460(9) 0.0408(9) -0.0038(7) -0.0040(7) -0.0022(7)
C5 0.0450(9) 0.0540(10) 0.0406(9) -0.0118(7) -0.0025(7) -0.0025(7)
C6 0.0531(10) 0.0672(11) 0.0477(10) -0.0109(9) -0.0040(8) -0.0116(9)
C7 0.0601(11) 0.0866(14) 0.0429(10) -0.0221(11) -0.0040(9) -0.0154(10)
C8 0.0592(11) 0.0853(14) 0.0445(10) -0.0197(10) -0.0151(9) -0.0022(10)
C9 0.0505(10) 0.0665(11) 0.0470(10) -0.0123(8) -0.0114(8) 0.0026(9)
C10 0.0434(9) 0.0529(9) 0.0400(9) -0.0139(7) -0.0040(7) 0.0003(7)
C11 0.0436(9) 0.0475(9) 0.0501(10) -0.0054(7) -0.0086(7) -0.0044(7)
C12 0.0582(11) 0.0551(10) 0.0627(12) -0.0045(9) -0.0145(9) 0.0021(9)
C13 0.0627(12) 0.0549(11) 0.0847(16) 0.0075(9) -0.0252(11) -0.0078(10)
C14 0.0601(12) 0.0760(14) 0.0752(15) 0.0165(10) -0.0144(11) -0.0258(11)
C15 0.0580(11) 0.0774(13) 0.0531(11) 0.0121(10) -0.0071(9) -0.0160(10)
C16 0.0488(9) 0.0554(10) 0.0468(10) 0.0000(8) -0.0073(8) -0.0097(8)
C17 0.0517(10) 0.0591(10) 0.0380(9) 0.0015(8) -0.0032(8) -0.0058(8)
C18 0.0474(9) 0.0449(9) 0.0431(9) -0.0024(7) -0.0064(7) -0.0020(7)
C19 0.0487(9) 0.0548(10) 0.0385(9) 0.0004(8) -0.0051(7) -0.0044(7)
C20 0.0760(13) 0.0619(12) 0.0581(12) -0.0005(10) -0.0179(10) -0.0119(10)
C21 0.0897(16) 0.1005(18) 0.0603(13) -0.0058(14) -0.0264(12) -0.0246(13)
C22 0.0844(16) 0.118(2) 0.0482(12) 0.0132(14) -0.0244(11) -0.0094(13)
C23 0.0918(16) 0.0804(15) 0.0543(13) 0.0146(13) -0.0179(12) 0.0088(11)
C24 0.0743(13) 0.0563(11) 0.0480(11) 0.0006(9) -0.0100(9) 0.0000(9)

loop_
_atom_type_symbol
_atom_type_description
_atom_type_scat_dispersion_real
_atom_type_scat_dispersion_imag
_atom_type_scat_source
C C 0.0033 0.0016 'International Tables Vol C Tables 4.2.6.8 and 6.1.1.4'
H H 0.0000 0.0000 'International Tables Vol C Tables 4.2.6.8 and 6.1.1.4'
Cl Cl 0.1484 0.1585 'International Tables Vol C Tables 4.2.6.8 and 6.1.1.4'
N N 0.0061 0.0033 'International Tables Vol C Tables 4.2.6.8 and 6.1.1.4'
O O 0.0106 0.0060 'International Tables Vol C Tables 4.2.6.8 and 6.1.1.4'

loop_
_geom_angle_atom_site_label_1
_geom_angle_atom_site_label_2
_geom_angle_atom_site_label_3
_geom_angle
C3 O1 C2 118.10(19)
C11 N1 C10 127.18(14)
C11 N1 N2 105.50(13)
C10 N1 N2 114.58(13)
C17 N2 C18 130.58(14)
C17 N2 N1 111.48(13)
C18 N2 N1 117.06(13)
C2 C1 H1A 109.5
C2 C1 H1B 109.5
H1A C1 H1B 109.5
C2 C1 H1C 109.5
H1A C1 H1C 109.5
H1B C1 H1C 109.5
C1 C2 O1 110.0(2)
C1 C2 H2A 109.7
O1 C2 H2A 109.7
C1 C2 H2B 109.7
O1 C2 H2B 109.7
H2A C2 H2B 108.2
O2 C3 O1 124.27(18)
O2 C3 C4 124.09(18)
O1 C3 C4 111.51(16)
C18 C4 C5 120.62(15)
C18 C4 C3 121.54(15)
C5 C4 C3 117.74(15)
C6 C5 C10 118.42(16)
C6 C5 C4 123.53(16)
C10 C5 C4 117.97(15)
C7 C6 C5 120.07(18)
C7 C6 H6 120.0
C5 C6 H6 120.0
C8 C7 C6 121.26(17)
C8 C7 Cl1 119.35(15)
C6 C7 Cl1 119.34(16)
C7 C8 C9 119.54(17)
C7 C8 H8 120.2
C9 C8 H8 120.2
C8 C9 C10 120.11(18)
C8 C9 H9 119.9
C10 C9 H9 119.9
C9 C10 C5 120.50(16)
C9 C10 N1 122.24(15)
C5 C10 N1 117.13(14)
C16 C11 C12 120.59(17)
C16 C11 N1 109.49(14)
C12 C11 N1 129.85(17)
C13 C12 C11 117.57(19)
C13 C12 H12 121.2
C11 C12 H12 121.2
C12 C13 C14 122.05(19)
C12 C13 H13 119.0
C14 C13 H13 119.0
C15 C14 C13 120.33(19)
C15 C14 H14 119.8
C13 C14 H14 119.8
C14 C15 C16 118.8(2)
C14 C15 H15 120.6
C16 C15 H15 120.6
C11 C16 C15 120.68(17)
C11 C16 C17 109.31(15)
C15 C16 C17 129.98(18)
O3 C17 N2 124.62(16)
O3 C17 C16 131.16(16)
N2 C17 C16 104.20(15)
C4 C18 N2 117.25(15)
C4 C18 C19 125.56(15)
N2 C18 C19 117.17(14)
C20 C19 C24 119.53(17)
C20 C19 C18 120.06(16)
C24 C19 C18 120.34(16)
C21 C20 C19 119.79(19)
C21 C20 H20 120.1
C19 C20 H20 120.1
C22 C21 C20 120.3(2)
C22 C21 H21 119.9
C20 C21 H21 119.9
C23 C22 C21 120.3(2)
C23 C22 H22 119.9
C21 C22 H22 119.9
C22 C23 C24 120.3(2)
C22 C23 H23 119.9
C24 C23 H23 119.9
C23 C24 C19 119.86(19)
C23 C24 H24 120.1
C19 C24 H24 120.1

loop_
_geom_bond_atom_site_label_1
_geom_bond_atom_site_label_2
_geom_bond_distance
Cl1 C7 1.7350(19)
O1 C3 1.322(2)
O1 C2 1.465(3)
O2 C3 1.201(2)
O3 C17 1.213(2)
N1 C11 1.401(2)
N1 C10 1.417(2)
N1 N2 1.4305(19)
N2 C17 1.395(2)
N2 C18 1.404(2)
C1 C2 1.462(4)
C1 H1A 0.96
C1 H1B 0.96
C1 H1C 0.96
C2 H2A 0.97
C2 H2B 0.97
C3 C4 1.494(2)
C4 C18 1.343(2)
C4 C5 1.473(2)
C5 C6 1.392(2)
C5 C10 1.406(2)
C6 C7 1.384(3)
C6 H6 0.93
C7 C8 1.372(3)
C8 C9 1.382(3)
C8 H8 0.93
C9 C10 1.387(2)
C9 H9 0.93
C11 C16 1.387(3)
C11 C12 1.392(3)
C12 C13 1.378(3)
C12 H12 0.93
C13 C14 1.384(3)
C13 H13 0.93
C14 C15 1.367(3)
C14 H14 0.93
C15 C16 1.392(3)
C15 H15 0.93
C16 C17 1.453(2)
C18 C19 1.482(2)
C19 C20 1.386(3)
C19 C24 1.388(3)
C20 C21 1.383(3)
C20 H20 0.93
C21 C22 1.377(4)
C21 H21 0.93
C22 C23 1.364(3)
C22 H22 0.93
C23 C24 1.387(3)
C23 H23 0.93
C24 H24 0.93

loop_
_geom_hbond_atom_site_label_D
_geom_hbond_atom_site_label_H
_geom_hbond_atom_site_label_A
_geom_hbond_distance_DH
_geom_hbond_distance_HA
_geom_hbond_distance_DA
_geom_hbond_angle_DHA
C6 H6 O2 0.93 2.37 2.997(3) 124.4

loop_
_geom_torsion_atom_site_label_1
_geom_torsion_atom_site_label_2
_geom_torsion_atom_site_label_3
_geom_torsion_atom_site_label_4
_geom_torsion
C11 N1 N2 C17 -1.69(18)
C10 N1 N2 C17 143.04(15)
C11 N1 N2 C18 168.71(14)
C10 N1 N2 C18 -46.56(19)
C3 O1 C2 C1 108.7(3)
C2 O1 C3 O2 4.7(3)
C2 O1 C3 C4 -179.37(18)
O2 C3 C4 C18 -127.5(2)
O1 C3 C4 C18 56.6(2)
O2 C3 C4 C5 56.1(2)
O1 C3 C4 C5 -119.87(17)
C18 C4 C5 C6 165.70(17)
C3 C4 C5 C6 -17.8(2)
C18 C4 C5 C10 -17.7(2)
C3 C4 C5 C10 158.79(15)
C10 C5 C6 C7 -2.9(3)
C4 C5 C6 C7 173.66(16)
C5 C6 C7 C8 2.5(3)
C5 C6 C7 Cl1 -174.90(14)
C6 C7 C8 C9 0.2(3)
Cl1 C7 C8 C9 177.61(15)
C7 C8 C9 C10 -2.4(3)
C8 C9 C10 C5 2.0(3)
C8 C9 C10 N1 -173.85(16)
C6 C5 C10 C9 0.7(2)
C4 C5 C10 C9 -176.07(15)
C6 C5 C10 N1 176.73(15)
C4 C5 C10 N1 -0.1(2)
C11 N1 C10 C9 -17.9(3)
N2 N1 C10 C9 -153.58(15)
C11 N1 C10 C5 166.20(15)
N2 N1 C10 C5 30.5(2)
C10 N1 C11 C16 -137.84(17)
N2 N1 C11 C16 0.94(18)
C10 N1 C11 C12 45.3(3)
N2 N1 C11 C12 -175.96(17)
C16 C11 C12 C13 1.4(3)
N1 C11 C12 C13 178.02(17)
C11 C12 C13 C14 -0.8(3)
C12 C13 C14 C15 -0.5(3)
C13 C14 C15 C16 1.1(3)
C12 C11 C16 C15 -0.8(3)
N1 C11 C16 C15 -178.03(17)
C12 C11 C16 C17 177.32(16)
N1 C11 C16 C17 0.08(19)
C14 C15 C16 C11 -0.5(3)
C14 C15 C16 C17 -178.19(19)
C18 N2 C17 O3 11.7(3)
N1 N2 C17 O3 -179.60(18)
C18 N2 C17 C16 -167.01(17)
N1 N2 C17 C16 1.71(18)
C11 C16 C17 O3 -179.7(2)
C15 C16 C17 O3 -1.8(4)
C11 C16 C17 N2 -1.09(19)
C15 C16 C17 N2 176.80(19)
C5 C4 C18 N2 2.6(2)
C3 C4 C18 N2 -173.71(15)
C5 C4 C18 C19 -179.40(15)
C3 C4 C18 C19 4.3(3)
C17 N2 C18 C4 -162.42(18)
N1 N2 C18 C4 29.4(2)
C17 N2 C18 C19 19.4(3)
N1 N2 C18 C19 -148.76(15)
C4 C18 C19 C20 -119.3(2)
N2 C18 C19 C20 58.7(2)
C4 C18 C19 C24 57.8(3)
N2 C18 C19 C24 -124.24(18)
C24 C19 C20 C21 -1.2(3)
C18 C19 C20 C21 175.91(19)
C19 C20 C21 C22 0.7(4)
C20 C21 C22 C23 0.6(4)
C21 C22 C23 C24 -1.4(4)
C22 C23 C24 C19 0.9(3)
C20 C19 C24 C23 0.4(3)
C18 C19 C24 C23 -176.72(18)
